data_9009314
loop_
_publ_author_name
'Nord, A. G.'

_publ_section_title
;
 Possible disorder in the thortveitite-type Mn2V2O7 structure
;
_journal_name_full 'Neues Jahrbuch fur Mineralogie, Monatshefte'
_journal_page_first 283
_journal_page_last 288
_journal_volume 1984
_journal_year 1984
_chemical_formula_structural Mn2V2O7
_chemical_formula_sum 'Mn2 O7 V2'
_space_group_IT_number 12
_symmetry_space_group_name_Hall '-C 2y'
_symmetry_space_group_name_H-M 'C 1 2/m 1'
_cell_angle_alpha 90
_cell_angle_beta 103.60
_cell_angle_gamma 90
_cell_length_a 6.719
_cell_length_b 8.719
_cell_length_c 4.966
_cell_formula_units_Z 2
_cell_volume 282.766
_database_code_amcsd 0014788
_exptl_crystal_density_diffrn 3.802
_cod_original_formula_sum 'Mn2 V2 O7'
_cod_database_code 9009314

loop_
_symmetry_equiv_pos_as_xyz
x,y,z
1/2+x,1/2+y,z
x,-y,z
1/2+x,1/2-y,z
-x,y,-z
1/2-x,1/2+y,-z
-x,-y,-z
1/2-x,1/2-y,-z

loop_
_atom_site_label
_atom_site_fract_x
_atom_site_fract_y
_atom_site_fract_z
_atom_site_U_iso_or_equiv
Mn 0.00000 0.31100 0.50000 0.01013
V 0.23900 0.00000 0.90300 -0.02913
O1 0.00000 0.00000 0.00000 0.03546
O2 0.41000 0.00000 0.21900 0.00507
O3 0.23100 0.16100 0.71400 0.01393

loop_
_cod_related_entry_id
_cod_related_entry_database
_cod_related_entry_code
1 AMCSD 0014788
